data_2221488
loop_
_publ_author_name
'Kang, Jie'
'Huang, Chang-Cang'
'Zhai, Lai-Sheng'
'Qin, Xiao-Huan'
'Liu, Zhong-Qian'

_publ_section_title
;
 Diaquabis(2,2'-biimidazole)cobalt(II)
 4,4'-dicarboxybiphenyl-3,3'-dicarboxylate
;
_journal_coeditor_code SI2153
_journal_issue 4
_journal_name_full 'Acta Crystallographica Section E'
_journal_page_first m380
_journal_page_last m381
_journal_paper_doi 10.1107/S1600536809007764
_journal_volume 65
_journal_year 2009
_chemical_formula_iupac '[Co (C6 H6 N4)2 (H2 O)2] (C16 H8 O8)'
_chemical_formula_moiety 'C12 H16 Co N8 O2 2+, C16 H8 O8 2-'
_chemical_formula_sum 'C28 H24 Co N8 O10'
_chemical_formula_weight 691.48
_chemical_name_systematic
;Diaquabis(2,2'-biimidazole)cobalt(II)
 4,4'-dicarboxybiphenyl-3,3'-dicarboxylate
;
_space_group_IT_number 2
_symmetry_cell_setting triclinic
_symmetry_space_group_name_Hall '-P 1'
_symmetry_space_group_name_H-M 'P -1'
_atom_sites_solution_hydrogens geom
_atom_sites_solution_primary direct
_atom_sites_solution_secondary difmap
_audit_creation_method SHELXL-97
_cell_angle_alpha 63.81(3)
_cell_angle_beta 67.93(3)
_cell_angle_gamma 84.03(3)
_cell_formula_units_Z 1
_cell_length_a 8.2272(16)
_cell_length_b 9.772(2)
_cell_length_c 10.484(2)
_cell_measurement_reflns_used 2603
_cell_measurement_temperature 293(2)
_cell_measurement_theta_max 25.80
_cell_measurement_theta_min 3.10
_cell_volume 699.0(3)
_computing_cell_refinement 'SAINT-Plus (Bruker, 2001)'
_computing_data_collection 'APEX2 (Bruker, 2004)'
_computing_data_reduction 'SAINT-Plus (Bruker, 2001)'
_computing_molecular_graphics 'SHELXTL (Sheldrick, 2008)'
_computing_publication_material 'SHELXTL (Sheldrick, 2008)'
_computing_structure_refinement 'SHELXL97 (Sheldrick, 2008)'
_computing_structure_solution 'SHELXS97 (Sheldrick, 2008)'
_diffrn_ambient_temperature 293(2)
_diffrn_measured_fraction_theta_full 0.973
_diffrn_measured_fraction_theta_max 0.973
_diffrn_measurement_device_type 'Bruker APEXII CCD area-detector'
_diffrn_measurement_method '\f and \w'
_diffrn_radiation_monochromator graphite
_diffrn_radiation_source 'fine-focus sealed tube'
_diffrn_radiation_type MoK\a
_diffrn_radiation_wavelength 0.71073
_diffrn_reflns_av_R_equivalents 0.0222
_diffrn_reflns_av_sigmaI/netI 0.0258
_diffrn_reflns_limit_h_max 9
_diffrn_reflns_limit_h_min -10
_diffrn_reflns_limit_k_max 11
_diffrn_reflns_limit_k_min -11
_diffrn_reflns_limit_l_max 12
_diffrn_reflns_limit_l_min -12
_diffrn_reflns_number 4982
_diffrn_reflns_theta_full 25.80
_diffrn_reflns_theta_max 25.80
_diffrn_reflns_theta_min 3.10
_diffrn_standards_decay_% 0
_diffrn_standards_interval_count 0
_diffrn_standards_interval_time 0
_diffrn_standards_number 0
_exptl_absorpt_coefficient_mu 0.691
_exptl_absorpt_correction_T_max 0.8742
_exptl_absorpt_correction_T_min 0.7602
_exptl_absorpt_correction_type multi-scan
_exptl_absorpt_process_details '(SADABS; Bruker, 2001)'
_exptl_crystal_colour colorless
_exptl_crystal_density_diffrn 1.643
_exptl_crystal_density_method 'not measured'
_exptl_crystal_description block
_exptl_crystal_F_000 355
_exptl_crystal_size_max 0.42
_exptl_crystal_size_mid 0.26
_exptl_crystal_size_min 0.20
_refine_diff_density_max 0.305
_refine_diff_density_min -0.209
_refine_ls_extinction_method none
_refine_ls_goodness_of_fit_ref 1.006
_refine_ls_hydrogen_treatment mixed
_refine_ls_matrix_type full
_refine_ls_number_parameters 227
_refine_ls_number_reflns 2603
_refine_ls_number_restraints 5
_refine_ls_restrained_S_all 1.006
_refine_ls_R_factor_all 0.0345
_refine_ls_R_factor_gt 0.0334
_refine_ls_shift/su_max 0.001
_refine_ls_shift/su_mean 0.000
_refine_ls_structure_factor_coef Fsqd
_refine_ls_weighting_details 'w=1/[\s^2^(Fo^2^)+(0.045P)^2^+0.376P] where P=(Fo^2^+2Fc^2^)/3'
_refine_ls_weighting_scheme calc
_refine_ls_wR_factor_gt 0.0859
_refine_ls_wR_factor_ref 0.0866
_reflns_number_gt 2527
_reflns_number_total 2603
_reflns_threshold_expression I>2\s(I)
_cod_data_source_file si2153.cif
_cod_data_source_block I
_cod_depositor_comments
;
The following automatic conversions were performed:
'_symmetry_cell_setting' value 'Triclinic' changed to 'triclinic'
according to '/home/saulius/struct/CIF-dictionaries/cif_core.dic'
dictionary named 'cif_core.dic' version 2.4.1 from 2010-06-29.

Automatic conversion script
Id: cif_fix_enum 1527 2010-12-29 10:47:43Z saulius 

The following automatic conversions were performed:

'_symmetry_cell_setting' value 'Triclinic' changed to 'triclinic'
according to /home/saulius/struct/CIF-dictionaries/cif_core.dic
dictionary named 'cif_core.dic' version 2.4.1 from 2010-06-29.

Automatic conversion script
Id: cif_fix_values 1715 2011-07-08 13:25:40Z adriana 
;
_cod_original_cell_volume 699.0(2)
_cod_database_code 2221488
_cod_database_fobs_code 2221488

loop_
_symmetry_equiv_pos_as_xyz
'x, y, z'
'-x, -y, -z'

loop_
_atom_site_type_symbol
_atom_site_label
_atom_site_fract_x
_atom_site_fract_y
_atom_site_fract_z
_atom_site_U_iso_or_equiv
_atom_site_adp_type
_atom_site_calc_flag
_atom_site_refinement_flags
_atom_site_occupancy
_atom_site_disorder_assembly
_atom_site_disorder_group
Co Co1 0.5000 0.5000 0.5000 0.03059(13) Uani d S 1 . .
C C1 0.7400(3) 0.5910(2) 0.6513(3) 0.0388(5) Uani d . 1 . .
H H1 0.7036 0.6865 0.6446 0.047 Uiso calc R 1 . .
C C2 0.8671(3) 0.5187(2) 0.7049(3) 0.0403(5) Uani d . 1 . .
H H2 0.9323 0.5542 0.7415 0.048 Uiso calc R 1 . .
C C3 0.7617(2) 0.3779(2) 0.6368(2) 0.0303(4) Uani d . 1 . .
C C4 0.7231(2) 0.2591(2) 0.6037(2) 0.0305(4) Uani d . 1 . .
C C5 0.5986(3) 0.1500(2) 0.5229(3) 0.0396(5) Uani d . 1 . .
H H5 0.5266 0.1311 0.4812 0.047 Uiso calc R 1 . .
C C6 0.7143(3) 0.0532(2) 0.5751(3) 0.0428(5) Uani d . 1 . .
H H6 0.7355 -0.0425 0.5762 0.051 Uiso calc R 1 . .
C C7 0.2215(3) 0.6649(2) 0.8670(2) 0.0355(4) Uani d . 1 . .
C C8 0.2957(2) 0.7806(2) 0.8950(2) 0.0300(4) Uani d . 1 . .
C C9 0.4327(3) 0.7276(2) 0.9485(2) 0.0372(5) Uani d . 1 . .
H H9 0.4710 0.6319 0.9577 0.045 Uiso calc R 1 . .
C C10 0.5135(3) 0.8106(2) 0.9882(3) 0.0383(5) Uani d . 1 . .
H H10 0.6051 0.7708 1.0222 0.046 Uiso calc R 1 . .
C C11 0.4595(2) 0.9535(2) 0.9779(2) 0.0289(4) Uani d . 1 . .
C C12 0.3260(2) 1.0084(2) 0.9211(2) 0.0301(4) Uani d . 1 . .
H H12 0.2894 1.1046 0.9116 0.036 Uiso calc R 1 . .
C C13 0.2436(2) 0.9278(2) 0.8777(2) 0.0279(4) Uani d . 1 . .
C C14 0.1084(2) 1.0170(2) 0.8107(2) 0.0330(4) Uani d . 1 . .
N N1 0.6735(2) 0.50249(18) 0.60857(19) 0.0340(4) Uani d . 1 . .
N N2 0.8799(2) 0.3839(2) 0.6943(2) 0.0365(4) Uani d D 1 . .
H H2A 0.951(3) 0.307(2) 0.726(2) 0.044 Uiso d D 1 . .
N N3 0.6043(2) 0.27901(17) 0.54115(19) 0.0335(4) Uani d . 1 . .
N N4 0.7934(2) 0.12422(19) 0.6258(2) 0.0371(4) Uani d D 1 . .
H H4A 0.869(2) 0.078(2) 0.676(2) 0.045 Uiso d D 1 . .
O O1 0.0983(2) 1.15279(16) 0.7860(2) 0.0492(4) Uani d . 1 . .
O O2 0.0097(2) 0.95144(19) 0.7838(2) 0.0552(5) Uani d . 1 . .
O O3 0.0823(2) 0.68970(19) 0.8329(2) 0.0546(4) Uani d . 1 . .
H H3 0.0513 0.7749 0.8241 0.082 Uiso calc R 1 . .
O O4 0.2931(2) 0.54625(18) 0.8800(2) 0.0500(4) Uani d . 1 . .
O O5 0.7116(2) 0.58986(18) 0.29083(18) 0.0469(4) Uani d D 1 . .
H H1W 0.763(3) 0.6721(18) 0.259(3) 0.056 Uiso d D 1 . .
H H2W 0.730(3) 0.557(2) 0.228(2) 0.056 Uiso d D 1 . .

loop_
_atom_site_aniso_label
_atom_site_aniso_U_11
_atom_site_aniso_U_22
_atom_site_aniso_U_33
_atom_site_aniso_U_12
_atom_site_aniso_U_13
_atom_site_aniso_U_23
Co1 0.0353(2) 0.0244(2) 0.0457(2) 0.00797(14) -0.02832(17) -0.01710(17)
C1 0.0454(11) 0.0331(11) 0.0579(13) 0.0098(9) -0.0324(10) -0.0271(10)
C2 0.0445(11) 0.0408(12) 0.0564(13) 0.0074(9) -0.0326(10) -0.0281(10)
C3 0.0306(9) 0.0293(10) 0.0390(10) 0.0070(7) -0.0211(8) -0.0158(8)
C4 0.0343(10) 0.0251(9) 0.0380(10) 0.0072(7) -0.0206(8) -0.0140(8)
C5 0.0514(12) 0.0301(10) 0.0528(12) 0.0054(9) -0.0327(10) -0.0206(9)
C6 0.0559(13) 0.0272(10) 0.0599(13) 0.0106(9) -0.0321(11) -0.0240(10)
C7 0.0417(11) 0.0327(11) 0.0414(11) 0.0038(8) -0.0214(9) -0.0194(9)
C8 0.0341(9) 0.0292(10) 0.0327(9) 0.0033(7) -0.0170(8) -0.0150(8)
C9 0.0479(11) 0.0277(10) 0.0519(12) 0.0141(8) -0.0317(10) -0.0222(9)
C10 0.0468(11) 0.0320(10) 0.0561(12) 0.0159(9) -0.0388(10) -0.0227(9)
C11 0.0341(9) 0.0250(9) 0.0348(9) 0.0058(7) -0.0202(8) -0.0139(8)
C12 0.0337(9) 0.0254(9) 0.0389(10) 0.0071(7) -0.0210(8) -0.0153(8)
C13 0.0286(9) 0.0276(9) 0.0326(9) 0.0043(7) -0.0176(7) -0.0126(8)
C14 0.0321(10) 0.0332(11) 0.0443(11) 0.0072(8) -0.0229(8) -0.0197(9)
N1 0.0382(9) 0.0291(9) 0.0491(10) 0.0093(7) -0.0287(8) -0.0205(8)
N2 0.0371(9) 0.0364(9) 0.0505(10) 0.0116(7) -0.0303(8) -0.0215(8)
N3 0.0399(9) 0.0260(8) 0.0451(9) 0.0066(7) -0.0273(8) -0.0159(7)
N4 0.0416(9) 0.0299(9) 0.0503(10) 0.0115(7) -0.0286(8) -0.0187(8)
O1 0.0495(9) 0.0308(8) 0.0865(12) 0.0132(7) -0.0501(9) -0.0234(8)
O2 0.0614(10) 0.0485(9) 0.0989(13) 0.0239(8) -0.0639(10) -0.0445(9)
O3 0.0583(10) 0.0429(9) 0.0953(13) 0.0131(7) -0.0519(10) -0.0402(10)
O4 0.0654(10) 0.0392(9) 0.0746(11) 0.0165(7) -0.0444(9) -0.0368(8)
O5 0.0579(10) 0.0382(9) 0.0516(9) -0.0085(7) -0.0184(8) -0.0244(7)

loop_
_atom_type_symbol
_atom_type_description
_atom_type_scat_dispersion_real
_atom_type_scat_dispersion_imag
_atom_type_scat_source
C C 0.0033 0.0016 'International Tables Vol C Tables 4.2.6.8 and 6.1.1.4'
H H 0.0000 0.0000 'International Tables Vol C Tables 4.2.6.8 and 6.1.1.4'
N N 0.0061 0.0033 'International Tables Vol C Tables 4.2.6.8 and 6.1.1.4'
O O 0.0106 0.0060 'International Tables Vol C Tables 4.2.6.8 and 6.1.1.4'
Co Co 0.3494 0.9721 'International Tables Vol C Tables 4.2.6.8 and 6.1.1.4'

loop_
_geom_angle_atom_site_label_1
_geom_angle_atom_site_label_2
_geom_angle_atom_site_label_3
_geom_angle_site_symmetry_1
_geom_angle_site_symmetry_3
_geom_angle
_geom_angle_publ_flag
O5 Co1 O5 2_666 . 180 ?
O5 Co1 N1 2_666 . 91.68(7) ?
O5 Co1 N1 . . 88.32(7) yes
O5 Co1 N1 2_666 2_666 88.32(7) ?
N1 Co1 N1 . 2_666 180 ?
O5 Co1 N3 2_666 2_666 87.82(7) ?
O5 Co1 N3 . 2_666 92.18(7) ?
N1 Co1 N3 . 2_666 100.77(6) yes
N1 Co1 N3 2_666 2_666 79.23(6) ?
O5 Co1 N3 2_666 . 92.18(7) ?
O5 Co1 N3 . . 87.82(7) yes
N1 Co1 N3 . . 79.23(6) ?
N3 Co1 N3 2_666 . 180 ?
C2 C1 N1 . . 109.90(17) ?
C2 C1 H1 . . 125.0 ?
N1 C1 H1 . . 125.0 ?
N2 C2 C1 . . 106.11(17) ?
N2 C2 H2 . . 126.9 ?
C1 C2 H2 . . 126.9 ?
N1 C3 N2 . . 111.51(17) ?
N1 C3 C4 . . 119.29(16) ?
N2 C3 C4 . . 129.20(17) ?
N3 C4 N4 . . 111.61(17) ?
N3 C4 C3 . . 119.34(16) ?
N4 C4 C3 . . 129.05(17) ?
C6 C5 N3 . . 109.48(18) ?
C6 C5 H5 . . 125.3 ?
N3 C5 H5 . . 125.3 ?
C5 C6 N4 . . 106.57(17) ?
C5 C6 H6 . . 126.7 ?
N4 C6 H6 . . 126.7 ?
O4 C7 O3 . . 120.13(18) ?
O4 C7 C8 . . 119.10(18) ?
O3 C7 C8 . . 120.75(17) ?
C9 C8 C13 . . 117.47(17) ?
C9 C8 C7 . . 113.08(16) ?
C13 C8 C7 . . 129.44(17) ?
C10 C9 C8 . . 122.91(18) ?
C10 C9 H9 . . 118.5 ?
C8 C9 H9 . . 118.5 ?
C9 C10 C11 . . 120.56(18) ?
C9 C10 H10 . . 119.7 ?
C11 C10 H10 . . 119.7 ?
C10 C11 C12 . . 116.73(17) ?
C10 C11 C11 . 2_677 122.6(2) ?
C12 C11 C11 . 2_677 120.7(2) ?
C11 C12 C13 . . 123.93(17) ?
C11 C12 H12 . . 118.0 ?
C13 C12 H12 . . 118.0 ?
C12 C13 C8 . . 118.32(16) ?
C12 C13 C14 . . 113.67(16) ?
C8 C13 C14 . . 127.98(16) ?
O1 C14 O2 . . 121.81(18) ?
O1 C14 C13 . . 118.10(17) ?
O2 C14 C13 . . 120.09(17) ?
C3 N1 C1 . . 105.05(16) ?
C3 N1 Co1 . . 111.21(12) ?
C1 N1 Co1 . . 143.48(13) ?
C3 N2 C2 . . 107.42(17) ?
C3 N2 H2A . . 125.3(15) ?
C2 N2 H2A . . 127.2(15) ?
C4 N3 C5 . . 105.57(16) ?
C4 N3 Co1 . . 110.75(12) ?
C5 N3 Co1 . . 143.64(14) ?
C4 N4 C6 . . 106.77(17) ?
C4 N4 H4A . . 129.4(15) ?
C6 N4 H4A . . 123.4(15) ?
C7 O3 H3 . . 109.5 ?
Co1 O5 H1W . . 121.0(16) ?
Co1 O5 H2W . . 121.0(16) ?
H1W O5 H2W . . 116.1(17) ?

loop_
_geom_bond_atom_site_label_1
_geom_bond_atom_site_label_2
_geom_bond_site_symmetry_2
_geom_bond_distance
_geom_bond_publ_flag
Co1 O5 2_666 2.0882(19) ?
Co1 O5 . 2.0882(19) yes
Co1 N1 . 2.1412(16) yes
Co1 N1 2_666 2.1412(16) ?
Co1 N3 2_666 2.1579(16) ?
Co1 N3 . 2.1579(16) yes
C1 C2 . 1.359(3) ?
C1 N1 . 1.369(2) ?
C1 H1 . 0.9300 ?
C2 N2 . 1.360(3) ?
C2 H2 . 0.9300 ?
C3 N1 . 1.325(2) ?
C3 N2 . 1.340(2) ?
C3 C4 . 1.444(3) ?
C4 N3 . 1.324(2) ?
C4 N4 . 1.341(2) ?
C5 C6 . 1.360(3) ?
C5 N3 . 1.364(2) ?
C5 H5 . 0.9300 ?
C6 N4 . 1.366(3) ?
C6 H6 . 0.9300 ?
C7 O4 . 1.220(3) ?
C7 O3 . 1.293(2) ?
C7 C8 . 1.519(3) ?
C8 C9 . 1.397(3) ?
C8 C13 . 1.410(3) ?
C9 C10 . 1.375(3) ?
C9 H9 . 0.9300 ?
C10 C11 . 1.390(3) ?
C10 H10 . 0.9300 ?
C11 C12 . 1.391(3) ?
C11 C11 2_677 1.490(3) ?
C12 C13 . 1.395(3) ?
C12 H12 . 0.9300 ?
C13 C14 . 1.528(3) ?
C14 O1 . 1.235(2) ?
C14 O2 . 1.261(2) ?
N2 H2A . 0.921(10) ?
N4 H4A . 0.918(10) ?
O3 H3 . 0.8200 ?
O5 H1W . 0.82(2) ?
O5 H2W . 0.81(2) ?

loop_
_geom_hbond_atom_site_label_D
_geom_hbond_atom_site_label_H
_geom_hbond_atom_site_label_A
_geom_hbond_site_symmetry_A
_geom_hbond_distance_DH
_geom_hbond_distance_HA
_geom_hbond_distance_DA
_geom_hbond_angle_DHA
N2 H2A O1 1_645 0.92(2) 1.87(2) 2.791(3) 178.8(18)
N4 H4A O2 1_645 0.920(18) 1.897(19) 2.808(3) 170.3(19)
O5 H1W O1 2_676 0.82(2) 1.93(2) 2.739(3) 169(2)
O5 H2W O4 2_666 0.81(2) 1.88(2) 2.673(3) 163(2)
O3 H3 O2 . 0.82 1.62 2.432(3) 172
